data_7014242
loop_
_publ_author_name
'Adams, Christopher J.'
'Bowen, Lucy E.'
'Humphrey, Mark G.'
'Morrall, Joseph P. L.'
'Samoc, Marek'
'Yellowlees, Lesley J.'

_publ_section_title
;
 Ruthenium bipyridyl compounds with two terminal alkynyl ligands.
;
_journal_issue 24
_journal_name_full 'Dalton transactions (Cambridge, England : 2003)'
_journal_page_first 4130
_journal_page_last 4138
_journal_paper_doi 10.1039/b411609g
_journal_year 2004
_chemical_formula_sum 'C55 H53 Cl2 F6 N4 P3 Ru'
_chemical_formula_weight 1148.89
_chemical_name_systematic
;
?
;
_space_group_IT_number 14
_symmetry_cell_setting monoclinic
_symmetry_space_group_name_Hall '-P 2ybc'
_symmetry_space_group_name_H-M 'P 1 21/c 1'
_atom_sites_solution_hydrogens geom
_atom_sites_solution_primary direct
_atom_sites_solution_secondary difmap
_audit_creation_method SHELXL-97
_cell_angle_alpha 90.00
_cell_angle_beta 97.69(3)
_cell_angle_gamma 90.00
_cell_formula_units_Z 4
_cell_length_a 16.692(6)
_cell_length_b 11.874(4)
_cell_length_c 26.902(8)
_cell_measurement_reflns_used 108
_cell_measurement_temperature 173(2)
_cell_volume 5284(3)
_computing_cell_refinement 'Bruker SMART'
_computing_data_collection 'Bruker SMART'
_computing_data_reduction 'Bruker SHELXTL'
_computing_molecular_graphics 'Bruker SHELXTL'
_computing_publication_material 'Bruker SHELXTL'
_computing_structure_refinement 'SHELXL-97 (Sheldrick, 1997)'
_computing_structure_solution 'SHELXS-97 (Sheldrick, 1990)'
_diffrn_ambient_temperature 173(2)
_diffrn_measured_fraction_theta_full 0.999
_diffrn_measured_fraction_theta_max 0.999
_diffrn_measurement_device_type 'CCD area detector'
_diffrn_measurement_method 'omega scans with narrow frames'
_diffrn_radiation_monochromator graphite
_diffrn_radiation_source 'fine-focus sealed tube'
_diffrn_radiation_type MoK\a
_diffrn_radiation_wavelength 0.71073
_diffrn_reflns_av_R_equivalents 0.0866
_diffrn_reflns_av_sigmaI/netI 0.1208
_diffrn_reflns_limit_h_max 21
_diffrn_reflns_limit_h_min -21
_diffrn_reflns_limit_k_max 15
_diffrn_reflns_limit_k_min -10
_diffrn_reflns_limit_l_max 34
_diffrn_reflns_limit_l_min -34
_diffrn_reflns_number 33710
_diffrn_reflns_theta_full 27.49
_diffrn_reflns_theta_max 27.49
_diffrn_reflns_theta_min 1.23
_diffrn_standards_decay_% 0
_exptl_absorpt_coefficient_mu 0.551
_exptl_absorpt_correction_T_max 0.962
_exptl_absorpt_correction_T_min 0.666
_exptl_absorpt_correction_type multi-scan
_exptl_absorpt_process_details 'SADABS (Sheldrick 1996)'
_exptl_crystal_colour Red
_exptl_crystal_density_diffrn 1.444
_exptl_crystal_density_meas ?
_exptl_crystal_density_method .
_exptl_crystal_description Prism
_exptl_crystal_F_000 2352
_exptl_crystal_size_max 0.2
_exptl_crystal_size_mid 0.1
_exptl_crystal_size_min 0.05
_refine_diff_density_max 1.745
_refine_diff_density_min -0.977
_refine_diff_density_rms 0.145
_refine_ls_extinction_method none
_refine_ls_goodness_of_fit_ref 0.987
_refine_ls_hydrogen_treatment constr
_refine_ls_matrix_type full
_refine_ls_number_parameters 640
_refine_ls_number_reflns 12121
_refine_ls_number_restraints 1
_refine_ls_restrained_S_all 0.987
_refine_ls_R_factor_all 0.1372
_refine_ls_R_factor_gt 0.0663
_refine_ls_shift/su_max 0.001
_refine_ls_shift/su_mean 0.000
_refine_ls_structure_factor_coef Fsqd
_refine_ls_weighting_details 'calc w=1/[\s^2^(Fo^2^)+(0.0985P)^2^+0.0000P] where P=(Fo^2^+2Fc^2^)/3'
_refine_ls_weighting_scheme calc
_refine_ls_wR_factor_gt 0.1619
_refine_ls_wR_factor_ref 0.1928
_reflns_number_gt 6674
_reflns_number_total 12121
_reflns_threshold_expression >2sigma(I)
_cod_data_source_file b411609g.txt
_cod_data_source_block 4
_cod_depositor_comments
;
The following automatic conversions were performed:
'_symmetry_cell_setting' value 'Monoclinic' changed to 'monoclinic'
according to '/home/saulius/struct/CIF-dictionaries/cif_core.dic'
dictionary named 'cif_core.dic' version 2.4.1 from 2010-06-29.

Automatic conversion script
Id: cif_fix_enum 1527 2010-12-29 10:47:43Z saulius 
;
_cod_original_sg_symbol_H-M P2(1)/c
_cod_database_code 7014242

loop_
_symmetry_equiv_pos_as_xyz
'x, y, z'
'-x, y+1/2, -z+1/2'
'-x, -y, -z'
'x, -y-1/2, z-1/2'

loop_
_atom_site_label
_atom_site_type_symbol
_atom_site_fract_x
_atom_site_fract_y
_atom_site_fract_z
_atom_site_U_iso_or_equiv
_atom_site_adp_type
_atom_site_occupancy
_atom_site_symmetry_multiplicity
_atom_site_calc_flag
_atom_site_refinement_flags
_atom_site_disorder_assembly
_atom_site_disorder_group
Ru1 Ru 0.78958(2) -0.11960(4) 1.157733(14) 0.02538(13) Uani 1 1 d . . .
N1 N 0.8726(2) -0.1684(4) 1.10835(14) 0.0256(9) Uani 1 1 d . . .
C1 C 0.9496(3) -0.2029(5) 1.12131(19) 0.0304(12) Uani 1 1 d . . .
H1A H 0.9732 -0.1941 1.1552 0.036 Uiso 1 1 calc R . .
C2 C 0.9955(3) -0.2500(5) 1.0882(2) 0.0352(13) Uani 1 1 d . . .
H2A H 1.0495 -0.2726 1.0993 0.042 Uiso 1 1 calc R . .
C3 C 0.9631(3) -0.2650(5) 1.0381(2) 0.0342(13) Uani 1 1 d . . .
C4 C 0.8844(3) -0.2232(5) 1.02387(19) 0.0332(13) Uani 1 1 d . . .
H4A H 0.8607 -0.2272 0.9898 0.040 Uiso 1 1 calc R . .
C5 C 0.8419(3) -0.1768(5) 1.05890(18) 0.0285(12) Uani 1 1 d . . .
C6 C 1.0095(4) -0.3233(6) 1.0015(2) 0.0492(16) Uani 1 1 d . . .
H6A H 1.0626 -0.3460 1.0186 0.074 Uiso 1 1 calc R . .
H6B H 1.0165 -0.2719 0.9739 0.074 Uiso 1 1 calc R . .
H6C H 0.9797 -0.3902 0.9882 0.074 Uiso 1 1 calc R . .
C7 C 0.7568(3) -0.1368(5) 1.04715(18) 0.0294(12) Uani 1 1 d . . .
C8 C 0.7156(3) -0.1367(5) 0.9989(2) 0.0375(14) Uani 1 1 d . . .
H8A H 0.7436 -0.1535 0.9712 0.045 Uiso 1 1 calc R . .
C9 C 0.6332(3) -0.1120(5) 0.9907(2) 0.0415(14) Uani 1 1 d . . .
C10 C 0.5974(3) -0.0824(5) 1.0322(2) 0.0414(15) Uani 1 1 d . . .
H10A H 0.5416 -0.0633 1.0282 0.050 Uiso 1 1 calc R . .
C11 C 0.6416(3) -0.0803(5) 1.0799(2) 0.0373(14) Uani 1 1 d . . .
H11A H 0.6155 -0.0591 1.1077 0.045 Uiso 1 1 calc R . .
C12 C 0.5862(4) -0.1187(7) 0.9388(2) 0.065(2) Uani 1 1 d . . .
H12A H 0.5294 -0.1000 0.9404 0.098 Uiso 1 1 calc R . .
H12B H 0.5898 -0.1953 0.9256 0.098 Uiso 1 1 calc R . .
H12C H 0.6087 -0.0653 0.9166 0.098 Uiso 1 1 calc R . .
N2 N 0.7205(2) -0.1077(4) 1.08742(15) 0.0284(10) Uani 1 1 d . . .
C13 C 0.6947(3) -0.0762(5) 1.19391(18) 0.0304(12) Uani 1 1 d . . .
C14 C 0.6381(3) -0.0489(6) 1.2129(2) 0.0422(15) Uani 1 1 d . . .
C15 C 0.5675(4) -0.0082(8) 1.2359(3) 0.070(2) Uani 1 1 d . . .
C16 C 0.5030(5) 0.0345(13) 1.1965(4) 0.171(7) Uani 1 1 d . . .
H16A H 0.4849 -0.0266 1.1733 0.257 Uiso 1 1 calc R . .
H16B H 0.5246 0.0962 1.1781 0.257 Uiso 1 1 calc R . .
H16C H 0.4573 0.0620 1.2124 0.257 Uiso 1 1 calc R . .
C17 C 0.5382(6) -0.0984(8) 1.2685(4) 0.120(4) Uani 1 1 d . . .
H17A H 0.5226 -0.1652 1.2481 0.180 Uiso 1 1 calc R . .
H17B H 0.4915 -0.0705 1.2832 0.180 Uiso 1 1 calc R . .
H17C H 0.5816 -0.1182 1.2953 0.180 Uiso 1 1 calc R . .
C18 C 0.5931(6) 0.0993(8) 1.2701(3) 0.094(3) Uani 1 1 d . . .
H18A H 0.6362 0.0783 1.2969 0.140 Uiso 1 1 calc R . .
H18B H 0.5462 0.1267 1.2849 0.140 Uiso 1 1 calc R . .
H18C H 0.6125 0.1588 1.2495 0.140 Uiso 1 1 calc R . .
N3 N 0.8675(3) -0.1367(4) 1.22025(16) 0.0277(10) Uani 1 1 d . . .
N4 N 0.9045(3) -0.1499(5) 1.2527(2) 0.0571(15) Uani 1 1 d . . .
P1 P 0.82596(8) 0.07382(13) 1.15659(5) 0.0296(3) Uani 1 1 d . . .
C1A C 0.7561(4) 0.1702(5) 1.1189(2) 0.0424(15) Uani 1 1 d . . .
C1B C 0.7752(5) 0.2355(7) 1.0795(3) 0.080(3) Uani 1 1 d . . .
H1BA H 0.8263 0.2280 1.0679 0.096 Uiso 1 1 calc R . .
C1C C 0.7176(9) 0.3136(9) 1.0566(4) 0.122(4) Uani 1 1 d . . .
H1CA H 0.7314 0.3621 1.0310 0.146 Uiso 1 1 calc R . .
C1D C 0.6406(6) 0.3202(8) 1.0715(4) 0.096(3) Uani 1 1 d . . .
H1DA H 0.5997 0.3656 1.0535 0.115 Uiso 1 1 calc R . .
C1E C 0.6263(5) 0.2621(8) 1.1109(4) 0.089(3) Uani 1 1 d . . .
H1EA H 0.5766 0.2730 1.1237 0.107 Uiso 1 1 calc R . .
C1F C 0.6829(5) 0.1834(7) 1.1348(3) 0.078(2) Uani 1 1 d . . .
H1FA H 0.6695 0.1398 1.1621 0.094 Uiso 1 1 calc R . .
C1G C 0.9246(3) 0.0895(5) 1.1358(2) 0.0368(14) Uani 1 1 d . . .
C1H C 0.9347(4) 0.0730(6) 1.0849(2) 0.0512(17) Uani 1 1 d . . .
H1HA H 0.8885 0.0621 1.0606 0.061 Uiso 1 1 calc R . .
C1I C 1.0109(5) 0.0726(6) 1.0701(3) 0.064(2) Uani 1 1 d . . .
H1IA H 1.0167 0.0635 1.0356 0.077 Uiso 1 1 calc R . .
C1J C 1.0792(5) 0.0854(7) 1.1056(3) 0.067(2) Uani 1 1 d . . .
H1JA H 1.1318 0.0850 1.0957 0.081 Uiso 1 1 calc R . .
C1K C 1.0693(4) 0.0987(7) 1.1554(3) 0.064(2) Uani 1 1 d . . .
H1KA H 1.1154 0.1074 1.1799 0.077 Uiso 1 1 calc R . .
C1L C 0.9934(4) 0.0996(6) 1.1696(2) 0.0470(16) Uani 1 1 d . . .
H1LA H 0.9883 0.1075 1.2042 0.056 Uiso 1 1 calc R . .
C1M C 0.8393(3) 0.1511(4) 1.21633(18) 0.0274(12) Uani 1 1 d . . .
C1N C 0.8722(3) 0.2593(5) 1.2174(2) 0.0370(14) Uani 1 1 d . . .
H1NA H 0.8887 0.2900 1.1878 0.044 Uiso 1 1 calc R . .
C1O C 0.8810(3) 0.3224(5) 1.2609(2) 0.0389(14) Uani 1 1 d . . .
H1OA H 0.9034 0.3960 1.2614 0.047 Uiso 1 1 calc R . .
C1P C 0.8566(3) 0.2767(5) 1.3042(2) 0.0390(14) Uani 1 1 d . . .
H1PA H 0.8626 0.3193 1.3344 0.047 Uiso 1 1 calc R . .
C1Q C 0.8242(3) 0.1712(5) 1.3035(2) 0.0383(14) Uani 1 1 d . . .
H1QA H 0.8078 0.1410 1.3332 0.046 Uiso 1 1 calc R . .
C1R C 0.8147(3) 0.1074(5) 1.25976(19) 0.0336(13) Uani 1 1 d . . .
H1RA H 0.7916 0.0343 1.2596 0.040 Uiso 1 1 calc R . .
P2 P 0.75128(8) -0.31335(12) 1.16442(5) 0.0273(3) Uani 1 1 d . . .
C2A C 0.8335(3) -0.4077(5) 1.1522(2) 0.0328(13) Uani 1 1 d . . .
C2B C 0.8366(4) -0.4674(6) 1.1087(2) 0.0533(18) Uani 1 1 d . . .
H2BA H 0.7910 -0.4692 1.0834 0.064 Uiso 1 1 calc R . .
C2C C 0.9072(4) -0.5254(6) 1.1018(3) 0.062(2) Uani 1 1 d . . .
H2CA H 0.9092 -0.5658 1.0715 0.074 Uiso 1 1 calc R . .
C2D C 0.9736(4) -0.5254(6) 1.1376(3) 0.0530(18) Uani 1 1 d . . .
H2DA H 1.0211 -0.5652 1.1323 0.064 Uiso 1 1 calc R . .
C2E C 0.9708(4) -0.4680(6) 1.1809(2) 0.0473(16) Uani 1 1 d . . .
H2EA H 1.0164 -0.4680 1.2062 0.057 Uiso 1 1 calc R . .
C2F C 0.9014(3) -0.4089(5) 1.1885(2) 0.0387(14) Uani 1 1 d . . .
H2FA H 0.9003 -0.3688 1.2190 0.046 Uiso 1 1 calc R . .
C2G C 0.6593(3) -0.3545(5) 1.1229(2) 0.0318(13) Uani 1 1 d . . .
C2H C 0.5876(3) -0.3704(5) 1.1425(2) 0.0443(15) Uani 1 1 d . . .
H2HA H 0.5870 -0.3652 1.1776 0.053 Uiso 1 1 calc R . .
C2I C 0.5166(4) -0.3939(6) 1.1112(3) 0.0577(19) Uani 1 1 d . . .
H2IA H 0.4678 -0.4053 1.1250 0.069 Uiso 1 1 calc R . .
C2J C 0.5165(4) -0.4006(6) 1.0601(3) 0.0569(19) Uani 1 1 d . . .
H2JA H 0.4677 -0.4173 1.0389 0.068 Uiso 1 1 calc R . .
C2K C 0.5865(4) -0.3835(5) 1.0397(2) 0.0462(15) Uani 1 1 d . . .
H2KA H 0.5862 -0.3870 1.0044 0.055 Uiso 1 1 calc R . .
C2L C 0.6584(3) -0.3608(5) 1.0710(2) 0.0353(13) Uani 1 1 d . . .
H2LA H 0.7070 -0.3495 1.0569 0.042 Uiso 1 1 calc R . .
C2M C 0.7325(3) -0.3636(5) 1.22613(19) 0.0310(13) Uani 1 1 d . . .
C2N C 0.7231(3) -0.4783(6) 1.2332(2) 0.0420(15) Uani 1 1 d . . .
H2NA H 0.7254 -0.5287 1.2060 0.050 Uiso 1 1 calc R . .
C2O C 0.7104(3) -0.5204(6) 1.2800(3) 0.0516(18) Uani 1 1 d . . .
H2OA H 0.7036 -0.5989 1.2847 0.062 Uiso 1 1 calc R . .
C2P C 0.7077(4) -0.4468(7) 1.3191(2) 0.0526(19) Uani 1 1 d . . .
H2PA H 0.6987 -0.4750 1.3509 0.063 Uiso 1 1 calc R . .
C2Q C 0.7176(4) -0.3345(7) 1.3131(2) 0.0490(17) Uani 1 1 d . . .
H2QA H 0.7164 -0.2851 1.3407 0.059 Uiso 1 1 calc R . .
C2R C 0.7295(3) -0.2917(6) 1.26687(19) 0.0374(14) Uani 1 1 d . . .
H2RA H 0.7356 -0.2129 1.2628 0.045 Uiso 1 1 calc R . .
P3 P 0.75836(12) -0.04887(18) 1.42443(7) 0.0587(5) Uani 1 1 d . . .
F1 F 0.8175(3) 0.0535(5) 1.4243(2) 0.119(2) Uani 1 1 d . . .
F2 F 0.7371(3) -0.0394(4) 1.36582(17) 0.1086(19) Uani 1 1 d . . .
F3 F 0.7006(5) -0.1517(5) 1.4239(3) 0.157(3) Uani 1 1 d . . .
F4 F 0.8276(5) -0.1333(6) 1.4177(2) 0.153(3) Uani 1 1 d . . .
F5 F 0.6879(3) 0.0308(5) 1.4339(3) 0.129(2) Uani 1 1 d . . .
F6 F 0.7793(4) -0.0598(5) 1.48299(16) 0.1120(19) Uani 1 1 d . . .
C100 C 0.7166(7) -0.7095(12) 1.4394(6) 0.206(8) Uani 1 1 d D . .
H10B H 0.7340 -0.7861 1.4308 0.247 Uiso 1 1 calc R . .
H10C H 0.6995 -0.7137 1.4732 0.247 Uiso 1 1 calc R . .
Cl1 Cl 0.6368(3) -0.6753(4) 1.3991(2) 0.245(3) Uani 1 1 d D . .
Cl2 Cl 0.7987(2) -0.6230(3) 1.44286(12) 0.1242(10) Uani 1 1 d D . .

loop_
_atom_site_aniso_label
_atom_site_aniso_U_11
_atom_site_aniso_U_22
_atom_site_aniso_U_33
_atom_site_aniso_U_23
_atom_site_aniso_U_13
_atom_site_aniso_U_12
Ru1 0.0194(2) 0.0363(3) 0.01997(19) 0.0002(2) 0.00104(14) 0.00026(19)
N1 0.021(2) 0.035(3) 0.021(2) 0.0015(19) 0.0022(17) -0.0035(18)
C1 0.025(3) 0.040(3) 0.026(3) 0.001(2) 0.002(2) -0.004(2)
C2 0.022(3) 0.049(4) 0.037(3) 0.004(3) 0.010(2) 0.002(2)
C3 0.029(3) 0.042(4) 0.033(3) 0.002(3) 0.010(2) 0.004(2)
C4 0.031(3) 0.044(4) 0.023(3) 0.006(2) 0.002(2) 0.002(2)
C5 0.026(3) 0.037(3) 0.022(2) 0.003(2) 0.000(2) -0.003(2)
C6 0.045(4) 0.063(4) 0.041(3) -0.009(3) 0.008(3) 0.011(3)
C7 0.026(3) 0.035(3) 0.026(2) 0.003(2) 0.000(2) 0.002(2)
C8 0.030(3) 0.055(4) 0.026(3) -0.002(3) 0.000(2) 0.004(3)
C9 0.039(3) 0.052(4) 0.031(3) 0.003(3) -0.005(2) 0.009(3)
C10 0.031(3) 0.061(4) 0.030(3) -0.003(3) -0.006(2) 0.017(3)
C11 0.026(3) 0.054(4) 0.032(3) -0.006(3) 0.001(2) 0.008(3)
C12 0.053(4) 0.106(6) 0.032(3) -0.001(4) -0.010(3) 0.028(4)
N2 0.021(2) 0.038(3) 0.025(2) 0.001(2) 0.0000(17) 0.0022(19)
C13 0.032(3) 0.036(3) 0.022(2) -0.001(2) 0.002(2) 0.003(2)
C14 0.024(3) 0.061(4) 0.040(3) 0.000(3) 0.000(3) 0.005(3)
C15 0.032(4) 0.135(8) 0.044(4) -0.006(5) 0.006(3) 0.017(4)
C16 0.043(5) 0.37(2) 0.096(8) 0.031(11) 0.007(5) 0.070(9)
C17 0.097(8) 0.114(9) 0.172(11) 0.018(8) 0.100(8) 0.014(6)
C18 0.094(7) 0.109(8) 0.081(6) -0.019(6) 0.028(5) 0.031(6)
N3 0.036(3) 0.027(3) 0.022(2) 0.001(2) 0.010(2) 0.000(2)
N4 0.044(3) 0.055(4) 0.072(4) -0.004(3) 0.004(3) -0.005(3)
P1 0.0297(7) 0.0360(8) 0.0222(6) 0.0022(6) 0.0001(5) -0.0006(6)
C1A 0.052(4) 0.033(3) 0.036(3) 0.000(3) -0.015(3) -0.002(3)
C1B 0.090(6) 0.082(6) 0.064(5) 0.029(5) -0.002(4) 0.012(5)
C1C 0.171(12) 0.080(8) 0.099(8) 0.051(6) -0.037(8) 0.000(8)
C1D 0.080(7) 0.080(7) 0.109(8) 0.032(6) -0.053(6) 0.006(5)
C1E 0.059(5) 0.087(7) 0.112(7) 0.018(6) -0.022(5) 0.023(5)
C1F 0.065(5) 0.089(6) 0.080(6) 0.026(5) 0.003(4) 0.028(5)
C1G 0.042(3) 0.042(4) 0.028(3) 0.001(3) 0.012(2) -0.004(3)
C1H 0.067(5) 0.059(4) 0.029(3) -0.005(3) 0.012(3) -0.019(4)
C1I 0.085(6) 0.070(5) 0.044(4) -0.007(4) 0.038(4) -0.027(4)
C1J 0.055(5) 0.080(6) 0.074(5) 0.000(4) 0.038(4) -0.007(4)
C1K 0.040(4) 0.102(7) 0.053(4) 0.003(4) 0.013(3) -0.001(4)
C1L 0.039(3) 0.067(5) 0.037(3) 0.009(3) 0.012(3) 0.004(3)
C1M 0.025(3) 0.028(3) 0.027(3) 0.000(2) -0.003(2) -0.002(2)
C1N 0.034(3) 0.048(4) 0.029(3) -0.001(3) 0.006(2) -0.001(3)
C1O 0.036(3) 0.034(3) 0.044(3) -0.005(3) -0.001(3) -0.004(3)
C1P 0.034(3) 0.051(4) 0.030(3) -0.010(3) -0.003(2) 0.007(3)
C1Q 0.040(3) 0.051(4) 0.024(3) 0.000(3) 0.005(2) -0.003(3)
C1R 0.032(3) 0.035(3) 0.033(3) -0.001(3) 0.003(2) -0.004(2)
P2 0.0210(7) 0.0367(9) 0.0242(6) -0.0006(6) 0.0034(5) 0.0003(6)
C2A 0.030(3) 0.037(3) 0.033(3) 0.003(2) 0.012(2) 0.001(2)
C2B 0.045(4) 0.073(5) 0.042(4) -0.006(3) 0.007(3) 0.019(3)
C2C 0.064(5) 0.075(5) 0.051(4) -0.016(4) 0.026(4) 0.021(4)
C2D 0.039(4) 0.061(5) 0.063(4) 0.014(4) 0.020(3) 0.020(3)
C2E 0.033(3) 0.060(5) 0.050(4) 0.016(3) 0.006(3) 0.008(3)
C2F 0.031(3) 0.048(4) 0.037(3) 0.010(3) 0.005(2) 0.009(3)
C2G 0.031(3) 0.032(3) 0.032(3) -0.005(2) 0.001(2) 0.000(2)
C2H 0.027(3) 0.064(5) 0.041(3) -0.005(3) 0.001(2) -0.001(3)
C2I 0.026(3) 0.092(6) 0.054(4) 0.000(4) 0.003(3) -0.006(3)
C2J 0.029(3) 0.080(5) 0.056(4) 0.000(4) -0.017(3) -0.005(3)
C2K 0.051(4) 0.049(4) 0.036(3) -0.004(3) -0.007(3) -0.005(3)
C2L 0.031(3) 0.038(4) 0.035(3) -0.002(3) -0.001(2) 0.003(2)
C2M 0.019(2) 0.043(4) 0.031(3) 0.007(3) 0.006(2) 0.003(2)
C2N 0.024(3) 0.057(4) 0.046(3) 0.012(3) 0.008(3) 0.005(3)
C2O 0.031(3) 0.055(4) 0.070(5) 0.035(4) 0.014(3) 0.008(3)
C2P 0.034(3) 0.090(6) 0.037(3) 0.018(4) 0.014(3) 0.011(4)
C2Q 0.037(4) 0.075(5) 0.036(3) 0.007(3) 0.010(3) 0.004(3)
C2R 0.028(3) 0.058(4) 0.027(3) 0.001(3) 0.005(2) 0.003(3)
P3 0.0621(12) 0.0657(14) 0.0473(10) 0.0157(10) 0.0031(9) 0.0038(10)
F1 0.098(4) 0.152(5) 0.101(4) 0.001(4) -0.007(3) -0.069(4)
F2 0.143(5) 0.110(4) 0.061(3) 0.032(3) -0.030(3) -0.035(3)
F3 0.243(9) 0.102(5) 0.135(6) 0.001(4) 0.053(6) -0.082(5)
F4 0.194(7) 0.199(7) 0.070(3) 0.011(4) 0.032(4) 0.120(6)
F5 0.093(4) 0.106(5) 0.180(6) -0.010(4) -0.008(4) 0.033(3)
F6 0.157(5) 0.136(5) 0.046(3) 0.008(3) 0.021(3) 0.050(4)
C100 0.209(16) 0.124(12) 0.254(19) 0.090(13) -0.077(15) -0.046(11)
Cl1 0.223(5) 0.135(3) 0.351(7) 0.096(4) -0.055(5) -0.073(3)
Cl2 0.153(3) 0.111(2) 0.113(2) 0.0126(18) 0.034(2) 0.012(2)

loop_
_atom_type_symbol
_atom_type_description
_atom_type_scat_dispersion_real
_atom_type_scat_dispersion_imag
_atom_type_scat_source
C C 0.0033 0.0016 'International Tables Vol C Tables 4.2.6.8 and 6.1.1.4'
H H 0.0000 0.0000 'International Tables Vol C Tables 4.2.6.8 and 6.1.1.4'
N N 0.0061 0.0033 'International Tables Vol C Tables 4.2.6.8 and 6.1.1.4'
F F 0.0171 0.0103 'International Tables Vol C Tables 4.2.6.8 and 6.1.1.4'
P P 0.1023 0.0942 'International Tables Vol C Tables 4.2.6.8 and 6.1.1.4'
Ru Ru -1.2594 0.8363 'International Tables Vol C Tables 4.2.6.8 and 6.1.1.4'
Cl Cl 0.1484 0.1585 'International Tables Vol C Tables 4.2.6.8 and 6.1.1.4'

loop_
_geom_angle_atom_site_label_1
_geom_angle_atom_site_label_2
_geom_angle_atom_site_label_3
_geom_angle
_geom_angle_site_symmetry_1
_geom_angle_site_symmetry_3
_geom_angle_publ_flag
N3 Ru1 C13 94.79(19) . . ?
N3 Ru1 N2 172.60(16) . . ?
C13 Ru1 N2 92.61(18) . . ?
N3 Ru1 N1 95.37(16) . . ?
C13 Ru1 N1 169.59(17) . . ?
N2 Ru1 N1 77.24(15) . . ?
N3 Ru1 P1 88.31(13) . . ?
C13 Ru1 P1 88.75(16) . . ?
N2 Ru1 P1 91.95(13) . . ?
N1 Ru1 P1 93.80(12) . . ?
N3 Ru1 P2 89.38(13) . . ?
C13 Ru1 P2 88.55(16) . . ?
N2 Ru1 P2 90.71(13) . . ?
N1 Ru1 P2 89.32(12) . . ?
P1 Ru1 P2 176.29(5) . . ?
C1 N1 C5 116.7(4) . . ?
C1 N1 Ru1 126.8(3) . . ?
C5 N1 Ru1 116.0(3) . . ?
N1 C1 C2 123.5(5) . . ?
C1 C2 C3 120.1(5) . . ?
C2 C3 C4 116.4(5) . . ?
C2 C3 C6 121.6(5) . . ?
C4 C3 C6 121.9(5) . . ?
C5 C4 C3 120.3(5) . . ?
N1 C5 C4 122.7(5) . . ?
N1 C5 C7 113.9(4) . . ?
C4 C5 C7 123.3(4) . . ?
N2 C7 C8 122.0(5) . . ?
N2 C7 C5 115.3(4) . . ?
C8 C7 C5 122.6(5) . . ?
C7 C8 C9 120.3(5) . . ?
C10 C9 C8 116.7(5) . . ?
C10 C9 C12 122.2(5) . . ?
C8 C9 C12 121.0(5) . . ?
C9 C10 C11 121.1(5) . . ?
N2 C11 C10 121.5(5) . . ?
C11 N2 C7 118.4(4) . . ?
C11 N2 Ru1 124.4(3) . . ?
C7 N2 Ru1 117.1(3) . . ?
C14 C13 Ru1 177.0(5) . . ?
C13 C14 C15 176.9(8) . . ?
C14 C15 C16 110.6(6) . . ?
C14 C15 C17 110.4(7) . . ?
C16 C15 C17 113.3(9) . . ?
C14 C15 C18 109.6(6) . . ?
C16 C15 C18 104.4(9) . . ?
C17 C15 C18 108.4(7) . . ?
N4 N3 Ru1 175.9(5) . . ?
C1G P1 C1M 102.0(2) . . ?
C1G P1 C1A 107.4(3) . . ?
C1M P1 C1A 99.5(3) . . ?
C1G P1 Ru1 110.3(2) . . ?
C1M P1 Ru1 118.17(17) . . ?
C1A P1 Ru1 117.7(2) . . ?
C1F C1A C1B 119.1(7) . . ?
C1F C1A P1 115.4(5) . . ?
C1B C1A P1 125.3(6) . . ?
C1A C1B C1C 119.1(9) . . ?
C1D C1C C1B 120.7(9) . . ?
C1E C1D C1C 118.3(8) . . ?
C1D C1E C1F 122.0(9) . . ?
C1A C1F C1E 120.3(8) . . ?
C1L C1G C1H 117.2(6) . . ?
C1L C1G P1 121.2(4) . . ?
C1H C1G P1 120.8(5) . . ?
C1I C1H C1G 120.8(6) . . ?
C1H C1I C1J 120.1(6) . . ?
C1K C1J C1I 118.9(6) . . ?
C1L C1K C1J 120.5(7) . . ?
C1G C1L C1K 122.4(6) . . ?
C1R C1M C1N 119.1(5) . . ?
C1R C1M P1 122.3(4) . . ?
C1N C1M P1 118.6(4) . . ?
C1O C1N C1M 120.9(5) . . ?
C1N C1O C1P 119.2(6) . . ?
C1Q C1P C1O 120.4(5) . . ?
C1P C1Q C1R 120.9(5) . . ?
C1M C1R C1Q 119.7(5) . . ?
C2M P2 C2A 100.7(2) . . ?
C2M P2 C2G 103.6(2) . . ?
C2A P2 C2G 108.2(3) . . ?
C2M P2 Ru1 117.38(19) . . ?
C2A P2 Ru1 111.03(19) . . ?
C2G P2 Ru1 114.70(18) . . ?
C2B C2A C2F 118.2(5) . . ?
C2B C2A P2 125.4(4) . . ?
C2F C2A P2 116.0(4) . . ?
C2A C2B C2C 119.6(6) . . ?
C2D C2C C2B 121.6(6) . . ?
C2E C2D C2C 119.2(6) . . ?
C2D C2E C2F 120.3(6) . . ?
C2A C2F C2E 121.1(6) . . ?
C2H C2G C2L 118.7(5) . . ?
C2H C2G P2 119.9(4) . . ?
C2L C2G P2 121.2(4) . . ?
C2G C2H C2I 120.5(6) . . ?
C2J C2I C2H 120.3(6) . . ?
C2K C2J C2I 120.2(6) . . ?
C2J C2K C2L 119.8(6) . . ?
C2G C2L C2K 120.4(5) . . ?
C2N C2M C2R 118.4(5) . . ?
C2N C2M P2 118.7(4) . . ?
C2R C2M P2 122.8(4) . . ?
C2M C2N C2O 120.5(6) . . ?
C2P C2O C2N 119.2(6) . . ?
C2Q C2P C2O 121.1(6) . . ?
C2P C2Q C2R 120.3(7) . . ?
C2Q C2R C2M 120.4(6) . . ?
F3 P3 F5 89.9(4) . . ?
F3 P3 F4 87.9(5) . . ?
F5 P3 F4 176.4(4) . . ?
F3 P3 F1 179.0(4) . . ?
F5 P3 F1 91.1(4) . . ?
F4 P3 F1 91.2(4) . . ?
F3 P3 F6 89.9(4) . . ?
F5 P3 F6 87.6(3) . . ?
F4 P3 F6 89.7(3) . . ?
F1 P3 F6 90.6(3) . . ?
F3 P3 F2 89.4(3) . . ?
F5 P3 F2 92.7(4) . . ?
F4 P3 F2 90.0(3) . . ?
F1 P3 F2 90.0(3) . . ?
F6 P3 F2 179.3(4) . . ?
Cl1 C100 Cl2 117.4(8) . . ?

loop_
_geom_bond_atom_site_label_1
_geom_bond_atom_site_label_2
_geom_bond_distance
_geom_bond_site_symmetry_2
_geom_bond_publ_flag
Ru1 N3 1.994(5) . ?
Ru1 C13 2.032(5) . ?
Ru1 N2 2.084(4) . ?
Ru1 N1 2.124(4) . ?
Ru1 P1 2.3769(17) . ?
Ru1 P2 2.4010(17) . ?
N1 C1 1.349(6) . ?
N1 C5 1.364(6) . ?
C1 C2 1.371(7) . ?
C2 C3 1.394(7) . ?
C3 C4 1.409(7) . ?
C3 C6 1.501(8) . ?
C4 C5 1.368(7) . ?
C5 C7 1.491(7) . ?
C7 N2 1.355(6) . ?
C7 C8 1.386(7) . ?
C8 C9 1.394(8) . ?
C9 C10 1.382(8) . ?
C9 C12 1.510(7) . ?
C10 C11 1.391(7) . ?
C11 N2 1.345(6) . ?
C13 C14 1.179(7) . ?
C14 C15 1.483(9) . ?
C15 C16 1.494(11) . ?
C15 C17 1.506(12) . ?
C15 C18 1.598(12) . ?
N3 N4 1.011(6) . ?
P1 C1G 1.817(6) . ?
P1 C1M 1.838(5) . ?
P1 C1A 1.839(6) . ?
C1A C1F 1.357(9) . ?
C1A C1B 1.384(9) . ?
C1B C1C 1.416(13) . ?
C1C C1D 1.397(14) . ?
C1D C1E 1.313(12) . ?
C1E C1F 1.421(10) . ?
C1G C1L 1.371(8) . ?
C1G C1H 1.417(7) . ?
C1H C1I 1.383(9) . ?
C1I C1J 1.395(10) . ?
C1J C1K 1.381(10) . ?
C1K C1L 1.373(8) . ?
C1M C1R 1.390(7) . ?
C1M C1N 1.397(8) . ?
C1N C1O 1.381(8) . ?
C1O C1P 1.394(8) . ?
C1P C1Q 1.364(8) . ?
C1Q C1R 1.390(7) . ?
P2 C2M 1.830(5) . ?
P2 C2A 1.835(6) . ?
P2 C2G 1.841(5) . ?
C2A C2B 1.377(8) . ?
C2A C2F 1.393(7) . ?
C2B C2C 1.400(8) . ?
C2C C2D 1.368(9) . ?
C2D C2E 1.356(9) . ?
C2E C2F 1.393(8) . ?
C2G C2H 1.384(8) . ?
C2G C2L 1.394(7) . ?
C2H C2I 1.387(8) . ?
C2I C2J 1.376(9) . ?
C2J C2K 1.372(9) . ?
C2K C2L 1.397(8) . ?
C2M C2N 1.388(8) . ?
C2M C2R 1.395(8) . ?
C2N C2O 1.396(8) . ?
C2O C2P 1.372(10) . ?
C2P C2Q 1.356(10) . ?
C2Q C2R 1.381(8) . ?
P3 F3 1.554(6) . ?
P3 F5 1.557(6) . ?
P3 F4 1.558(6) . ?
P3 F1 1.565(5) . ?
P3 F6 1.573(5) . ?
P3 F2 1.573(5) . ?
C100 Cl1 1.652(10) . ?
C100 Cl2 1.705(10) . ?
